data_2016969
loop_
_publ_author_name
'Thanigaimani, Kaliyaperumal'
'Subashini, Annamalai'
'Muthiah, Packianathan Thomas'
'Lynch, Daniel E.'
'Butcher, Ray J.'

_publ_section_title
;
 Hydrogen-bonded supramolecular motifs in
 2-amino-4,6-dimethoxypyrimidinium picrate and pyrimethaminium picrate
 dimethyl sulfoxide solvate
;
_journal_coeditor_code GZ3155
_journal_issue 2
_journal_name_full 'Acta Crystallographica Section C'
_journal_page_first o42
_journal_page_last o45
_journal_paper_doi 10.1107/S0108270108044223
_journal_volume 65
_journal_year 2009
_chemical_formula_iupac 'C12 H14 Cl N4 +, C6 H2 N3 O7 -, C2 H6 O S'
_chemical_formula_moiety 'C12 H14 Cl N4 +, C6 H2 N3 O7 -, C2 H6 O S'
_chemical_formula_sum 'C20 H22 Cl N7 O8 S'
_chemical_formula_weight 555.97
_chemical_name_common
;
Pyrimethaminium picrate dimethyl sulfoxide solvate
;
_chemical_name_systematic
;
2,4-diamino-5-(4-chlorophenyl)-6-ethylpyrimidin-1-ium 2,4,6-trinitrophenolate
dimethyl sulfoxide solvate
;
_space_group_IT_number 2
_symmetry_cell_setting triclinic
_symmetry_space_group_name_Hall '-P 1'
_symmetry_space_group_name_H-M 'P -1'
_atom_sites_solution_hydrogens geom
_atom_sites_solution_primary direct
_atom_sites_solution_secondary difmap
_cell_angle_alpha 83.779(3)
_cell_angle_beta 86.057(3)
_cell_angle_gamma 65.784(3)
_cell_formula_units_Z 2
_cell_length_a 9.3365(3)
_cell_length_b 11.1245(3)
_cell_length_c 13.1861(6)
_cell_measurement_reflns_used 5230
_cell_measurement_temperature 200
_cell_measurement_theta_max 32.5
_cell_measurement_theta_min 4.7
_cell_volume 1241.24(8)
_computing_cell_refinement 'CrysAlis CCD (Oxford Diffraction, 2007)'
_computing_data_collection 'CrysAlis CCD (Oxford Diffraction, 2007)'
_computing_data_reduction 'CrysAlis RED (Oxford Diffraction, 2007'
_computing_molecular_graphics 'PLATON (Spek, 2003)'
_computing_publication_material 'PLATON (Spek, 2003)'
_computing_structure_refinement 'SHELXL97 (Sheldrick, 2008)'
_computing_structure_solution 'SHELXS97 (Sheldrick, 2008)'
_diffrn_ambient_temperature 200
_diffrn_detector_area_resol_mean 10.5081
_diffrn_measured_fraction_theta_full 0.950
_diffrn_measured_fraction_theta_max 0.859
_diffrn_measurement_device_type 'Oxford Diffraction Gemini diffractometer'
_diffrn_measurement_method '\f and \w scans'
_diffrn_radiation_monochromator graphite
_diffrn_radiation_source 'fine-focus sealed tube'
_diffrn_radiation_type MoK\a
_diffrn_radiation_wavelength 0.71073
_diffrn_reflns_av_R_equivalents 0.0294
_diffrn_reflns_av_sigmaI/netI 0.0885
_diffrn_reflns_limit_h_max 14
_diffrn_reflns_limit_h_min -13
_diffrn_reflns_limit_k_max 16
_diffrn_reflns_limit_k_min -16
_diffrn_reflns_limit_l_max 18
_diffrn_reflns_limit_l_min -18
_diffrn_reflns_number 17314
_diffrn_reflns_reduction_process
;
;
_diffrn_reflns_theta_full 25.00
_diffrn_reflns_theta_max 32.54
_diffrn_reflns_theta_min 4.67
_diffrn_standards_decay_% <2%
_diffrn_standards_interval_count 50
_diffrn_standards_number 2
_exptl_absorpt_coefficient_mu 0.298
_exptl_absorpt_correction_T_max 0.940
_exptl_absorpt_correction_T_min 0.873
_exptl_absorpt_correction_type multi-scan
_exptl_absorpt_process_details '(CrysAlis RED; Oxford Diffraction, 2007)'
_exptl_crystal_colour yellow
_exptl_crystal_density_diffrn 1.488
_exptl_crystal_density_method 'Not Measured'
_exptl_crystal_description 'Thin plate'
_exptl_crystal_F_000 576
_exptl_crystal_size_max 0.470
_exptl_crystal_size_mid 0.260
_exptl_crystal_size_min 0.210
_refine_diff_density_max 1.087
_refine_diff_density_min -0.602
_refine_ls_extinction_method none
_refine_ls_goodness_of_fit_ref 0.928
_refine_ls_hydrogen_treatment constr
_refine_ls_matrix_type full
_refine_ls_number_parameters 337
_refine_ls_number_reflns 7722
_refine_ls_number_restraints 0
_refine_ls_restrained_S_all 0.928
_refine_ls_R_factor_all 0.1135
_refine_ls_R_factor_gt 0.0538
_refine_ls_shift/su_max 0.000
_refine_ls_shift/su_mean 0.000
_refine_ls_structure_factor_coef Fsqd
_refine_ls_weighting_details 'calc w=1/[\s^2^(Fo^2^)+(0.0964P)^2^]         where P=(Fo^2^+2Fc^2^)/3'
_refine_ls_weighting_scheme calc
_refine_ls_wR_factor_gt 0.1521
_refine_ls_wR_factor_ref 0.1715
_reflns_number_gt 3648
_reflns_number_total 7722
_reflns_threshold_expression I>2\s(I)
_cod_data_source_file gz3155.cif
_cod_data_source_block II
_cod_depositor_comments
;
The following automatic conversions were performed:
'_symmetry_cell_setting' value 'Triclinic' changed to 'triclinic'
according to '/home/saulius/struct/CIF-dictionaries/cif_core.dic'
dictionary named 'cif_core.dic' version 2.4.1 from 2010-06-29.

Automatic conversion script
Id: cif_fix_enum 1527 2010-12-29 10:47:43Z saulius 

The following automatic conversions were performed:

'_symmetry_cell_setting' value 'Triclinic' changed to 'triclinic'
according to /home/saulius/struct/CIF-dictionaries/cif_core.dic
dictionary named 'cif_core.dic' version 2.4.1 from 2010-06-29.

Automatic conversion script
Id: cif_fix_values 1715 2011-07-08 13:25:40Z adriana 
;
_cod_database_code 2016969
_cod_database_fobs_code 2016969

loop_
_symmetry_equiv_pos_site_id
_symmetry_equiv_pos_as_xyz
1 x,y,z
2 -x,-y,-z

loop_
_atom_site_aniso_label
_atom_site_aniso_U_11
_atom_site_aniso_U_22
_atom_site_aniso_U_33
_atom_site_aniso_U_12
_atom_site_aniso_U_13
_atom_site_aniso_U_23
Cl1 0.0862(5) 0.0593(4) 0.0643(5) -0.0131(4) 0.0263(4) -0.0387(4)
N1 0.0397(9) 0.0192(7) 0.0270(10) -0.0090(7) 0.0051(7) -0.0015(6)
N2 0.0502(11) 0.0208(7) 0.0285(10) -0.0087(7) 0.0104(8) -0.0048(7)
N3 0.0299(8) 0.0224(7) 0.0233(9) -0.0067(6) 0.0040(7) -0.0031(6)
N4 0.0496(10) 0.0220(7) 0.0266(10) -0.0091(7) 0.0105(8) -0.0032(7)
C2 0.0281(10) 0.0228(8) 0.0303(11) -0.0077(7) 0.0029(8) -0.0035(7)
C4 0.0300(10) 0.0240(8) 0.0241(11) -0.0102(7) 0.0016(8) -0.0032(7)
C5 0.0324(10) 0.0249(9) 0.0235(11) -0.0101(8) 0.0015(8) -0.0046(7)
C6 0.0330(10) 0.0253(9) 0.0265(11) -0.0107(8) 0.0039(8) -0.0031(7)
C7 0.0497(13) 0.0284(9) 0.0297(12) -0.0155(9) 0.0090(10) -0.0015(8)
C8 0.0822(19) 0.0650(16) 0.0357(16) -0.0341(15) -0.0157(13) 0.0131(13)
C9 0.0349(11) 0.0243(8) 0.0249(11) -0.0106(8) 0.0038(8) -0.0017(7)
C10 0.0374(12) 0.0421(11) 0.0371(14) -0.0129(9) 0.0030(10) -0.0161(10)
C11 0.0397(13) 0.0511(13) 0.0377(15) -0.0108(10) 0.0100(10) -0.0149(11)
C12 0.0544(14) 0.0316(10) 0.0298(13) -0.0081(10) 0.0118(10) -0.0106(9)
C13 0.0580(15) 0.0374(11) 0.0342(14) -0.0190(11) -0.0003(11) -0.0127(10)
C14 0.0414(12) 0.0386(11) 0.0320(13) -0.0177(9) 0.0016(9) -0.0101(9)
O1 0.0713(11) 0.0246(7) 0.0401(10) -0.0197(7) 0.0068(8) -0.0060(6)
O2 0.0928(14) 0.0307(8) 0.0512(12) -0.0215(9) 0.0281(10) -0.0079(7)
O3 0.0490(9) 0.0442(8) 0.0407(10) -0.0218(7) 0.0068(7) -0.0147(7)
O4 0.0465(10) 0.0315(8) 0.0734(14) -0.0150(7) -0.0003(9) -0.0181(8)
O5 0.0688(12) 0.0322(8) 0.0680(14) -0.0223(8) -0.0087(10) 0.0084(8)
O6 0.1165(18) 0.0539(11) 0.0464(13) -0.0319(11) 0.0168(12) -0.0003(9)
O7 0.211(3) 0.0403(11) 0.0693(17) -0.0356(15) 0.0555(19) -0.0150(10)
N5 0.0358(9) 0.0314(9) 0.0408(12) -0.0143(7) 0.0063(8) -0.0102(8)
N6 0.0368(10) 0.0256(8) 0.0675(16) -0.0117(8) -0.0077(10) -0.0056(9)
N7 0.0626(13) 0.0329(9) 0.0430(13) -0.0222(9) 0.0081(10) -0.0065(9)
C15 0.0313(10) 0.0242(9) 0.0396(13) -0.0102(8) -0.0005(9) -0.0050(8)
C16 0.0272(10) 0.0266(9) 0.0389(13) -0.0100(8) 0.0005(8) -0.0060(8)
C17 0.0235(10) 0.0286(9) 0.0461(14) -0.0078(8) 0.0002(9) -0.0099(9)
C18 0.0287(10) 0.0213(9) 0.0566(16) -0.0112(8) -0.0009(9) -0.0054(9)
C19 0.0334(11) 0.0282(9) 0.0449(14) -0.0138(8) -0.0015(9) 0.0012(9)
C20 0.0343(11) 0.0278(9) 0.0376(13) -0.0114(8) 0.0027(9) -0.0057(8)
S1 0.0656(4) 0.0337(3) 0.0400(4) -0.0121(3) 0.0110(3) -0.0026(2)
O8 0.0625(10) 0.0289(7) 0.0378(10) -0.0029(7) 0.0094(8) -0.0074(6)
C21 0.0658(18) 0.0564(15) 0.066(2) -0.0222(14) -0.0113(15) -0.0009(14)
C22 0.077(2) 0.0597(16) 0.059(2) -0.0026(14) -0.0029(15) -0.0355(15)

loop_
_atom_site_type_symbol
_atom_site_label
_atom_site_fract_x
_atom_site_fract_y
_atom_site_fract_z
_atom_site_U_iso_or_equiv
_atom_site_thermal_displace_type
_atom_site_calc_flag
_atom_site_refinement_flags
_atom_site_occupancy
Cl Cl1 -0.49545(10) 1.25570(7) 1.03419(6) 0.0741(3) Uani . . 1.000
N N1 0.04367(19) 0.65153(14) 0.68692(13) 0.0300(5) Uani . . 1.000
N N2 0.1285(2) 0.62637(15) 0.51928(14) 0.0354(5) Uani . . 1.000
N N3 0.01798(18) 0.83630(14) 0.57234(12) 0.0267(5) Uani . . 1.000
N N4 -0.1031(2) 1.04340(15) 0.62414(14) 0.0350(5) Uani . . 1.000
C C2 0.0633(2) 0.70600(17) 0.59243(16) 0.0280(6) Uani . . 1.000
C C4 -0.0571(2) 0.91427(17) 0.64708(15) 0.0263(6) Uani . . 1.000
C C5 -0.0888(2) 0.86338(17) 0.74662(15) 0.0274(6) Uani . . 1.000
C C6 -0.0322(2) 0.72887(18) 0.76506(16) 0.0288(6) Uani . . 1.000
C C7 -0.0394(3) 0.65738(19) 0.86671(17) 0.0367(7) Uani . . 1.000
C C8 0.1217(4) 0.5947(3) 0.9150(2) 0.0603(10) Uani . . 1.000
C C9 -0.1858(2) 0.95619(17) 0.82243(16) 0.0288(6) Uani . . 1.000
C C10 -0.3450(3) 0.9860(2) 0.83238(18) 0.0391(7) Uani . . 1.000
C C11 -0.4400(3) 1.0766(2) 0.89940(19) 0.0450(8) Uani . . 1.000
C C12 -0.3751(3) 1.1391(2) 0.95326(18) 0.0417(7) Uani . . 1.000
C C13 -0.2182(3) 1.1117(2) 0.94463(18) 0.0426(8) Uani . . 1.000
C C14 -0.1241(3) 1.0199(2) 0.87874(17) 0.0364(7) Uani . . 1.000
O O1 0.1807(2) 0.38568(13) 0.63821(13) 0.0454(5) Uani . . 1.000
O O2 0.2569(2) 0.37218(15) 0.44071(14) 0.0606(7) Uani . . 1.000
O O3 0.33344(18) 0.18669(15) 0.37755(13) 0.0432(5) Uani . . 1.000
O O4 0.37476(19) -0.20571(14) 0.56383(15) 0.0497(6) Uani . . 1.000
O O5 0.3080(2) -0.21088(15) 0.72474(16) 0.0564(7) Uani . . 1.000
O O6 0.1320(3) 0.17625(18) 0.89968(16) 0.0745(8) Uani . . 1.000
O O7 0.0568(4) 0.36318(19) 0.81994(19) 0.1141(12) Uani . . 1.000
N N5 0.2881(2) 0.25411(16) 0.45062(15) 0.0356(6) Uani . . 1.000
N N6 0.3286(2) -0.15297(17) 0.64315(18) 0.0432(7) Uani . . 1.000
N N7 0.1278(2) 0.24445(18) 0.82258(16) 0.0455(7) Uani . . 1.000
C C15 0.2111(2) 0.26641(18) 0.63843(17) 0.0319(6) Uani . . 1.000
C C16 0.2716(2) 0.18969(18) 0.54984(17) 0.0310(6) Uani . . 1.000
C C17 0.3082(2) 0.05632(18) 0.55230(18) 0.0332(6) Uani . . 1.000
C C18 0.2924(2) -0.01241(18) 0.64287(19) 0.0350(7) Uani . . 1.000
C C19 0.2366(2) 0.05040(19) 0.73040(18) 0.0354(7) Uani . . 1.000
C C20 0.1952(2) 0.18444(18) 0.72822(17) 0.0336(6) Uani . . 1.000
S S1 0.37172(8) 0.63702(5) 0.26014(5) 0.0498(2) Uani . . 1.000
O O8 0.2139(2) 0.70534(14) 0.31069(13) 0.0484(5) Uani . . 1.000
C C21 0.4995(4) 0.5393(3) 0.3597(2) 0.0635(10) Uani . . 1.000
C C22 0.3608(4) 0.5051(3) 0.2014(3) 0.0711(11) Uani . . 1.000
H H1 0.08030 0.56490 0.69840 0.0360 Uiso calc R 1.000
H H2A 0.14190 0.65930 0.45740 0.0420 Uiso calc R 1.000
H H2B 0.15850 0.54040 0.53240 0.0420 Uiso calc R 1.000
H H4A -0.08390 1.07380 0.56260 0.0420 Uiso calc R 1.000
H H4B -0.15270 1.09870 0.67040 0.0420 Uiso calc R 1.000
H H7A -0.07660 0.58760 0.85830 0.0440 Uiso calc R 1.000
H H7B -0.11540 0.72020 0.91240 0.0440 Uiso calc R 1.000
H H8A 0.19370 0.52470 0.87420 0.0900 Uiso calc R 1.000
H H8B 0.11190 0.55680 0.98440 0.0900 Uiso calc R 1.000
H H8C 0.16290 0.66240 0.91750 0.0900 Uiso calc R 1.000
H H10 -0.38980 0.94420 0.79300 0.0470 Uiso calc R 1.000
H H11 -0.54860 1.09470 0.90760 0.0540 Uiso calc R 1.000
H H13 -0.17430 1.15500 0.98320 0.0510 Uiso calc R 1.000
H H14 -0.01510 1.00070 0.87230 0.0440 Uiso calc R 1.000
H H17 0.34430 0.01180 0.49200 0.0400 Uiso calc R 1.000
H H19 0.22660 0.00150 0.79220 0.0420 Uiso calc R 1.000
H H21A 0.50960 0.59740 0.40700 0.0950 Uiso calc R 1.000
H H21B 0.60320 0.48700 0.33030 0.0950 Uiso calc R 1.000
H H21C 0.45620 0.47980 0.39650 0.0950 Uiso calc R 1.000
H H22A 0.31540 0.45640 0.25000 0.1070 Uiso calc R 1.000
H H22B 0.46660 0.44520 0.18000 0.1070 Uiso calc R 1.000
H H22C 0.29450 0.54070 0.14160 0.1070 Uiso calc R 1.000

loop_
_atom_type_symbol
_atom_type_description
_atom_type_scat_dispersion_real
_atom_type_scat_dispersion_imag
_atom_type_scat_source
S S 0.1246 0.1234 'International Tables Vol C Tables 4.2.6.8 and 6.1.1.4'
O O 0.0106 0.0060 'International Tables Vol C Tables 4.2.6.8 and 6.1.1.4'
N N 0.0061 0.0033 'International Tables Vol C Tables 4.2.6.8 and 6.1.1.4'
Cl Cl 0.1484 0.1585 'International Tables Vol C Tables 4.2.6.8 and 6.1.1.4'
H H 0.0000 0.0000 'International Tables Vol C Tables 4.2.6.8 and 6.1.1.4'
C C 0.0033 0.0016 'International Tables Vol C Tables 4.2.6.8 and 6.1.1.4'

loop_
_geom_angle_atom_site_label_1
_geom_angle_atom_site_label_2
_geom_angle_atom_site_label_3
_geom_angle_site_symmetry_1
_geom_angle_site_symmetry_2
_geom_angle_site_symmetry_3
_geom_angle
_geom_angle_publ_flag
C21 S1 C22 . . . 97.39(16) yes
O8 S1 C21 . . . 105.84(13) yes
O8 S1 C22 . . . 105.76(15) yes
C2 N1 C6 . . . 121.51(15) yes
C2 N3 C4 . . . 117.92(17) yes
C6 N1 H1 . . . 119.00 no
C2 N1 H1 . . . 119.00 no
C2 N2 H2A . . . 120.00 no
C2 N2 H2B . . . 120.00 no
H2A N2 H2B . . . 120.00 no
C4 N4 H4A . . . 120.00 no
H4A N4 H4B . . . 120.00 no
C4 N4 H4B . . . 120.00 no
O2 N5 O3 . . . 121.25(19) no
O2 N5 C16 . . . 120.36(18) no
O3 N5 C16 . . . 118.39(16) no
O4 N6 O5 . . . 124.15(18) no
O5 N6 C18 . . . 117.1(2) no
O4 N6 C18 . . . 118.7(2) no
O6 N7 C20 . . . 120.10(18) no
O7 N7 C20 . . . 119.0(2) no
O6 N7 O7 . . . 120.6(2) no
N1 C2 N2 . . . 118.34(16) no
N2 C2 N3 . . . 119.92(18) no
N1 C2 N3 . . . 121.75(17) no
N3 C4 N4 . . . 116.45(18) no
N4 C4 C5 . . . 120.62(17) no
N3 C4 C5 . . . 122.93(16) no
C4 C5 C6 . . . 116.83(17) no
C6 C5 C9 . . . 123.21(18) no
C4 C5 C9 . . . 119.91(16) no
N1 C6 C5 . . . 118.88(18) no
N1 C6 C7 . . . 116.49(16) no
C5 C6 C7 . . . 124.56(18) no
C6 C7 C8 . . . 110.9(2) no
C10 C9 C14 . . . 118.6(2) no
C5 C9 C14 . . . 122.01(19) no
C5 C9 C10 . . . 119.26(18) no
C9 C10 C11 . . . 120.6(2) no
C10 C11 C12 . . . 119.2(3) no
Cl1 C12 C11 . . . 119.0(2) no
C11 C12 C13 . . . 121.3(2) no
Cl1 C12 C13 . . . 119.70(19) no
C12 C13 C14 . . . 119.1(2) no
C9 C14 C13 . . . 121.2(3) no
C8 C7 H7B . . . 109.00 no
C6 C7 H7B . . . 109.00 no
C8 C7 H7A . . . 109.00 no
C6 C7 H7A . . . 109.00 no
H7A C7 H7B . . . 108.00 no
C7 C8 H8B . . . 109.00 no
H8B C8 H8C . . . 109.00 no
C7 C8 H8A . . . 110.00 no
H8A C8 H8B . . . 109.00 no
H8A C8 H8C . . . 109.00 no
C7 C8 H8C . . . 109.00 no
C11 C10 H10 . . . 120.00 no
C9 C10 H10 . . . 120.00 no
C12 C11 H11 . . . 120.00 no
C10 C11 H11 . . . 120.00 no
C14 C13 H13 . . . 120.00 no
C12 C13 H13 . . . 120.00 no
C13 C14 H14 . . . 119.00 no
C9 C14 H14 . . . 119.00 no
O1 C15 C16 . . . 124.6(2) no
O1 C15 C20 . . . 123.8(2) no
C16 C15 C20 . . . 111.65(16) no
C15 C16 C17 . . . 123.7(2) no
N5 C16 C15 . . . 120.63(16) no
N5 C16 C17 . . . 115.61(19) no
C16 C17 C18 . . . 119.6(2) no
N6 C18 C17 . . . 118.6(2) no
N6 C18 C19 . . . 120.0(2) no
C17 C18 C19 . . . 121.24(18) no
C18 C19 C20 . . . 119.7(2) no
C15 C20 C19 . . . 124.1(2) no
N7 C20 C15 . . . 119.84(17) no
N7 C20 C19 . . . 116.05(19) no
C16 C17 H17 . . . 120.00 no
C18 C17 H17 . . . 120.00 no
C18 C19 H19 . . . 120.00 no
C20 C19 H19 . . . 120.00 no
S1 C21 H21A . . . 109.00 no
S1 C21 H21B . . . 109.00 no
S1 C21 H21C . . . 110.00 no
H21A C21 H21B . . . 109.00 no
H21A C21 H21C . . . 110.00 no
H21B C21 H21C . . . 109.00 no
S1 C22 H22A . . . 110.00 no
S1 C22 H22B . . . 109.00 no
S1 C22 H22C . . . 109.00 no
H22A C22 H22B . . . 109.00 no
H22A C22 H22C . . . 109.00 no
H22B C22 H22C . . . 109.00 no

loop_
_geom_bond_atom_site_label_1
_geom_bond_atom_site_label_2
_geom_bond_site_symmetry_1
_geom_bond_site_symmetry_2
_geom_bond_distance
_geom_bond_publ_flag
Cl1 C12 . . 1.739(2) yes
S1 O8 . . 1.4997(19) yes
S1 C21 . . 1.781(3) yes
S1 C22 . . 1.773(3) yes
O1 C15 . . 1.238(2) yes
O2 N5 . . 1.217(2) yes
O3 N5 . . 1.229(2) yes
O4 N6 . . 1.220(3) yes
O5 N6 . . 1.238(3) yes
O6 N7 . . 1.194(3) yes
O7 N7 . . 1.208(3) yes
N1 C6 . . 1.377(3) yes
N1 C2 . . 1.360(3) yes
N2 C2 . . 1.322(3) no
N3 C2 . . 1.334(2) yes
N3 C4 . . 1.344(2) yes
N4 C4 . . 1.326(2) no
N1 H1 . . 0.8800 no
N2 H2B . . 0.8800 no
N2 H2A . . 0.8800 no
N4 H4A . . 0.8800 no
N4 H4B . . 0.8800 no
N5 C16 . . 1.452(3) no
N6 C18 . . 1.458(3) no
N7 C20 . . 1.455(3) no
C4 C5 . . 1.433(3) no
C5 C6 . . 1.367(3) no
C5 C9 . . 1.489(3) no
C6 C7 . . 1.495(3) no
C7 C8 . . 1.526(5) no
C9 C14 . . 1.376(3) no
C9 C10 . . 1.384(4) no
C10 C11 . . 1.391(3) no
C11 C12 . . 1.366(4) no
C12 C13 . . 1.368(4) no
C13 C14 . . 1.386(3) no
C7 H7A . . 0.9900 no
C7 H7B . . 0.9900 no
C8 H8C . . 0.9800 no
C8 H8B . . 0.9800 no
C8 H8A . . 0.9800 no
C10 H10 . . 0.9500 no
C11 H11 . . 0.9500 no
C13 H13 . . 0.9500 no
C14 H14 . . 0.9500 no
C15 C16 . . 1.464(3) no
C15 C20 . . 1.452(3) no
C16 C17 . . 1.376(3) no
C17 C18 . . 1.380(3) no
C18 C19 . . 1.373(3) no
C19 C20 . . 1.376(3) no
C17 H17 . . 0.9500 no
C19 H19 . . 0.9500 no
C21 H21A . . 0.9800 no
C21 H21B . . 0.9800 no
C21 H21C . . 0.9800 no
C22 H22A . . 0.9800 no
C22 H22B . . 0.9800 no
C22 H22C . . 0.9800 no

loop_
_geom_contact_atom_site_label_1
_geom_contact_atom_site_label_2
_geom_contact_distance
_geom_contact_site_symmetry_1
_geom_contact_site_symmetry_2
_geom_contact_publ_flag
Cl1 C22 3.496(4) . 1_466 no
Cl1 H22B 2.9000 . 1_466 no
S1 C13 3.573(2) . 2_576 no
S1 C12 3.557(2) . 2_576 no
S1 H4B 3.0100 . 2_576 no
O1 O7 2.621(3) . . no
O1 N1 2.827(2) . . no
O1 C2 3.269(2) . . no
O1 N7 2.875(3) . . no
O1 O2 2.656(3) . . no
O1 C21 3.417(4) . 2_666 no
O1 N2 2.827(2) . . no
O1 N5 2.917(2) . . no
O2 O1 2.656(3) . . no
O2 N2 2.862(2) . . no
O2 O4 3.167(3) . 2_656 no
O3 C4 3.255(3) . 2_566 no
O3 C18 3.235(3) . 2_656 no
O3 N6 3.017(3) . 2_656 no
O3 C2 3.402(3) . 2_566 no
O3 C6 3.241(3) . 2_566 no
O3 O4 2.977(3) . 2_656 no
O3 C5 3.157(3) . 2_566 no
O4 O2 3.167(3) . 2_656 no
O4 O3 2.977(3) . 2_656 no
O4 N3 3.164(3) . 1_545 no
O4 C2 3.417(3) . 1_545 no
O4 N5 2.964(3) . 2_656 no
O5 C4 3.299(3) . 1_545 no
O7 C7 3.138(3) . . no
O7 C8 3.264(4) . . no
O7 O1 2.621(3) . . no
O8 N2 2.953(3) . . no
O8 N4 2.765(2) . 2_576 no
O1 H1 2.0500 . . no
O1 H2B 2.0400 . . no
O2 H2B 2.1800 . . no
O2 H21C 2.6000 . . no
O2 H22A 2.6900 . . no
O3 H17 2.3000 . . no
O3 H10 2.7200 . 2_566 no
O4 H21C 2.8100 . 2_656 no
O4 H17 2.4100 . . no
O5 H22B 2.8200 . 2_656 no
O5 H19 2.4200 . . no
O6 H11 2.7400 . 1_645 no
O6 H14 2.8700 . 1_545 no
O6 H7B 2.8100 . 2_567 no
O6 H19 2.3600 . . no
O7 H7A 2.3800 . . no
O7 H8A 2.7700 . . no
O7 H1 2.6900 . . no
O8 H2A 2.0800 . . no
O8 H4B 2.0500 . 2_576 no
O8 H4A 2.9100 . 2_576 no
N1 O1 2.827(2) . . no
N2 O8 2.953(3) . . no
N2 O1 2.827(2) . . no
N2 O2 2.862(2) . . no
N3 N4 2.996(2) . 2_576 no
N3 O4 3.164(3) . 1_565 no
N3 N6 3.159(3) . 1_565 no
N3 C16 3.366(3) . 2_566 no
N3 C17 3.268(3) . 2_566 no
N4 N3 2.996(2) . 2_576 no
N4 O8 2.765(2) . 2_576 no
N4 C14 3.338(3) . . no
N5 C2 3.208(3) . 2_566 no
N5 O4 2.964(3) . 2_656 no
N5 O1 2.917(2) . . no
N6 C4 3.362(3) . 1_545 no
N6 O3 3.017(3) . 2_656 no
N6 N3 3.159(3) . 1_545 no
N7 O1 2.875(3) . . no
N1 H8A 2.8500 . . no
N3 H4A 2.1200 . 2_576 no
C2 O1 3.269(2) . . no
C2 O4 3.417(3) . 1_565 no
C2 N5 3.208(3) . 2_566 no
C2 C16 3.464(3) . 2_566 no
C2 O3 3.402(3) . 2_566 no
C4 O3 3.255(3) . 2_566 no
C4 C17 3.542(3) . 2_566 no
C4 N6 3.362(3) . 1_565 no
C4 O5 3.299(3) . 1_565 no
C5 O3 3.157(3) . 2_566 no
C6 O3 3.241(3) . 2_566 no
C7 O7 3.138(3) . . no
C8 O7 3.264(4) . . no
C11 C11 3.373(4) . 2_477 no
C12 S1 3.557(2) . 2_576 no
C13 S1 3.573(2) . 2_576 no
C14 N4 3.338(3) . . no
C16 C2 3.464(3) . 2_566 no
C16 N3 3.366(3) . 2_566 no
C17 C4 3.542(3) . 2_566 no
C17 C17 3.509(3) . 2_656 no
C17 N3 3.268(3) . 2_566 no
C18 O3 3.235(3) . 2_656 no
C21 O1 3.417(4) . 2_666 no
C22 Cl1 3.496(4) . 1_644 no
C2 H4A 3.0800 . 2_576 no
C4 H4A 2.9900 . 2_576 no
C8 H1 2.9800 . . no
C9 H7B 2.6000 . . no
C9 H4B 2.5000 . . no
C10 H7B 2.9800 . . no
C11 H11 3.0300 . 2_477 no
C14 H4B 2.7900 . . no
C15 H2B 3.0700 . . no
C17 H17 3.0400 . 2_656 no
C19 H14 3.0900 . 1_545 no
H1 O1 2.0500 . . no
H1 H7A 2.4600 . . no
H1 C8 2.9800 . . no
H1 H8A 2.5300 . . no
H1 O7 2.6900 . . no
H1 H2B 2.2700 . . no
H2A O8 2.0800 . . no
H2B O1 2.0400 . . no
H2B C15 3.0700 . . no
H2B H1 2.2700 . . no
H2B O2 2.1800 . . no
H4A C2 3.0800 . 2_576 no
H4A O8 2.9100 . 2_576 no
H4A N3 2.1200 . 2_576 no
H4A C4 2.9900 . 2_576 no
H4A H4A 2.4500 . 2_576 no
H4B S1 3.0100 . 2_576 no
H4B C9 2.5000 . . no
H4B C14 2.7900 . . no
H4B O8 2.0500 . 2_576 no
H7A H1 2.4600 . . no
H7A H8B 2.5700 . 2_567 no
H7A O7 2.3800 . . no
H7B C10 2.9800 . . no
H7B O6 2.8100 . 2_567 no
H7B C9 2.6000 . . no
H8A H1 2.5300 . . no
H8A N1 2.8500 . . no
H8A O7 2.7700 . . no
H8B H7A 2.5700 . 2_567 no
H8C H13 2.5700 . 2_577 no
H10 O3 2.7200 . 2_566 no
H11 C11 3.0300 . 2_477 no
H11 O6 2.7400 . 1_465 no
H13 H8C 2.5700 . 2_577 no
H14 H19 2.4300 . 1_565 no
H14 O6 2.8700 . 1_565 no
H14 C19 3.0900 . 1_565 no
H17 C17 3.0400 . 2_656 no
H17 O4 2.4100 . . no
H17 O3 2.3000 . . no
H19 O5 2.4200 . . no
H19 O6 2.3600 . . no
H19 H14 2.4300 . 1_545 no
H21C O2 2.6000 . . no
H21C H22A 2.5000 . . no
H21C O4 2.8100 . 2_656 no
H22A O2 2.6900 . . no
H22A H21C 2.5000 . . no
H22B Cl1 2.9000 . 1_644 no
H22B O5 2.8200 . 2_656 no

loop_
_geom_hbond_atom_site_label_D
_geom_hbond_atom_site_label_H
_geom_hbond_atom_site_label_A
_geom_hbond_site_symmetry_A
_geom_hbond_distance_DH
_geom_hbond_distance_HA
_geom_hbond_distance_DA
_geom_hbond_angle_DHA
_geom_hbond_publ_flag
N1 H1 O1 . 0.8800 2.0500 2.827(2) 147.00 yes
N2 H2A O8 . 0.8800 2.0800 2.953(3) 169.00 yes
N2 H2B O1 . 0.8800 2.0400 2.827(2) 148.00 yes
N2 H2B O2 . 0.8800 2.1800 2.862(2) 134.00 yes
N4 H4A N3 2_576 0.8800 2.1200 2.996(2) 170.00 yes
N4 H4B O8 2_576 0.8800 2.0500 2.765(2) 137.00 yes
C7 H7A O7 . 0.9900 2.3800 3.138(3) 133.00 no
C17 H17 O3 . 0.9500 2.3000 2.636(3) 100.00 no

loop_
_geom_torsion_atom_site_label_1
_geom_torsion_atom_site_label_2
_geom_torsion_atom_site_label_3
_geom_torsion_atom_site_label_4
_geom_torsion_site_symmetry_1
_geom_torsion_site_symmetry_2
_geom_torsion_site_symmetry_3
_geom_torsion_site_symmetry_4
_geom_torsion
_geom_torsion_publ_flag
C6 N1 C2 N2 . . . . -175.86(19) no
C6 N1 C2 N3 . . . . 3.8(3) no
C2 N1 C6 C5 . . . . 0.0(3) no
C2 N1 C6 C7 . . . . -177.1(2) no
C4 N3 C2 N1 . . . . -4.0(3) no
C4 N3 C2 N2 . . . . 175.69(19) no
C2 N3 C4 N4 . . . . -178.82(19) no
C2 N3 C4 C5 . . . . 0.5(3) no
O2 N5 C16 C17 . . . . 179.3(2) no
O3 N5 C16 C15 . . . . -177.14(19) no
O2 N5 C16 C15 . . . . 2.6(3) no
O3 N5 C16 C17 . . . . -0.4(3) no
O5 N6 C18 C19 . . . . -0.6(3) no
O5 N6 C18 C17 . . . . -177.5(2) no
O4 N6 C18 C17 . . . . 1.5(3) no
O4 N6 C18 C19 . . . . 178.4(2) no
O6 N7 C20 C15 . . . . -170.8(2) no
O6 N7 C20 C19 . . . . 10.9(3) no
O7 N7 C20 C15 . . . . 15.2(4) no
O7 N7 C20 C19 . . . . -163.2(3) no
N4 C4 C5 C9 . . . . 5.2(3) no
N3 C4 C5 C6 . . . . 3.0(3) no
N3 C4 C5 C9 . . . . -174.16(19) no
N4 C4 C5 C6 . . . . -177.6(2) no
C9 C5 C6 N1 . . . . 173.90(19) no
C9 C5 C6 C7 . . . . -9.3(3) no
C4 C5 C9 C10 . . . . 95.7(2) no
C4 C5 C6 C7 . . . . 173.6(2) no
C4 C5 C6 N1 . . . . -3.2(3) no
C4 C5 C9 C14 . . . . -80.2(3) no
C6 C5 C9 C10 . . . . -81.3(3) no
C6 C5 C9 C14 . . . . 102.8(2) no
C5 C6 C7 C8 . . . . -105.3(2) no
N1 C6 C7 C8 . . . . 71.6(3) no
C5 C9 C10 C11 . . . . -177.27(19) no
C14 C9 C10 C11 . . . . -1.2(3) no
C5 C9 C14 C13 . . . . 176.23(19) no
C10 C9 C14 C13 . . . . 0.3(3) no
C9 C10 C11 C12 . . . . 2.0(3) no
C10 C11 C12 C13 . . . . -1.8(3) no
C10 C11 C12 Cl1 . . . . 178.19(18) no
C11 C12 C13 C14 . . . . 0.9(3) no
Cl1 C12 C13 C14 . . . . -179.10(17) no
C12 C13 C14 C9 . . . . -0.1(3) no
O1 C15 C16 N5 . . . . -5.2(3) no
O1 C15 C16 C17 . . . . 178.4(2) no
C20 C15 C16 N5 . . . . 176.53(18) no
C20 C15 C16 C17 . . . . 0.1(3) no
O1 C15 C20 N7 . . . . 5.4(3) no
O1 C15 C20 C19 . . . . -176.4(2) no
C16 C15 C20 N7 . . . . -176.31(18) no
C16 C15 C20 C19 . . . . 1.9(3) no
N5 C16 C17 C18 . . . . -178.48(19) no
C15 C16 C17 C18 . . . . -1.9(3) no
C16 C17 C18 N6 . . . . 178.69(19) no
C16 C17 C18 C19 . . . . 1.8(3) no
N6 C18 C19 C20 . . . . -176.72(19) no
C17 C18 C19 C20 . . . . 0.1(3) no
C18 C19 C20 N7 . . . . 176.19(19) no
C18 C19 C20 C15 . . . . -2.1(3) no
